data_1571023
loop_
_publ_author_name
'Durin, Gabriel'
'Romero, R. Martin'
'Godou, Timoth\'e'
'Chauvier, Cl\'ement'
'Thu\'ery, Pierre'
'Nicolas, Emmanuel'
'Cantat, Thibault'

_publ_section_title
;
 Formoxyboranes as hydroborane surrogates for the catalytic reduction of
 carbonyls through transfer hydroboration
;
_journal_issue 7
_journal_name_full 'Catalysis Science &amp; Technology'
_journal_page_first 1848
_journal_page_last 1853
_journal_paper_doi 10.1039/D3CY01702H
_journal_volume 14
_journal_year 2024
_chemical_formula_sum 'C20 H33 B N2 O2'
_chemical_formula_weight 344.29
_space_group_crystal_system monoclinic
_space_group_IT_number 14
_space_group_name_Hall '-P 2ybc'
_space_group_name_H-M_alt 'P 1 21/c 1'
_atom_sites_solution_hydrogens geom
_atom_sites_solution_primary dual
_audit_creation_method SHELXL-2014
_audit_update_record
;
2023-07-25 deposited with the CCDC.	2024-02-13 downloaded from the CCDC.
;
_cell_angle_alpha 90
_cell_angle_beta 90.370(5)
_cell_angle_gamma 90
_cell_formula_units_Z 4
_cell_length_a 12.5923(8)
_cell_length_b 10.8437(6)
_cell_length_c 14.9151(8)
_cell_measurement_reflns_used 55323
_cell_measurement_temperature 100(2)
_cell_measurement_theta_max 25.68
_cell_measurement_theta_min 2.83
_cell_volume 2036.6(2)
_computing_cell_refinement 'HKL2000 (Otwinowski & Minor, 1997)'
_computing_data_collection 'COLLECT (Nonius, 1998)'
_computing_data_reduction 'HKL2000 (Otwinowski & Minor, 1997)'
_computing_molecular_graphics 'SHELXTL (Sheldrick, 2008)'
_computing_publication_material 'SHELXTL (Sheldrick, 2008); PLATON (Spek, 2003)'
_computing_structure_refinement 'SHELXL (Sheldrick, 2015)'
_computing_structure_solution 'SHELXT (Sheldrick, 2015)'
_diffrn_ambient_temperature 100(2)
_diffrn_measured_fraction_theta_full 0.997
_diffrn_measured_fraction_theta_max 0.997
_diffrn_measurement_device_type 'Nonius Kappa-CCD area-detector diffractometer'
_diffrn_measurement_method 'two \f and four \w scans with 2\% steps (414 frames)'
_diffrn_radiation_monochromator graphite
_diffrn_radiation_source 'fine-focus sealed tube'
_diffrn_radiation_type MoK\a
_diffrn_radiation_wavelength 0.71073
_diffrn_reflns_av_R_equivalents 0.0738
_diffrn_reflns_av_unetI/netI 0.0548
_diffrn_reflns_Laue_measured_fraction_full 0.997
_diffrn_reflns_Laue_measured_fraction_max 0.997
_diffrn_reflns_limit_h_max 15
_diffrn_reflns_limit_h_min -15
_diffrn_reflns_limit_k_max 13
_diffrn_reflns_limit_k_min -13
_diffrn_reflns_limit_l_max 18
_diffrn_reflns_limit_l_min -18
_diffrn_reflns_number 55323
_diffrn_reflns_point_group_measured_fraction_full 0.997
_diffrn_reflns_point_group_measured_fraction_max 0.997
_diffrn_reflns_theta_full 25.242
_diffrn_reflns_theta_max 25.678
_diffrn_reflns_theta_min 2.825
_diffrn_standards_decay_% 0
_diffrn_standards_interval_time 0
_diffrn_standards_number 0
_exptl_absorpt_coefficient_mu 0.071
_exptl_absorpt_correction_type none
_exptl_crystal_colour colourless
_exptl_crystal_density_diffrn 1.123
_exptl_crystal_description parallelepiped
_exptl_crystal_F_000 752
_exptl_crystal_size_max 0.23
_exptl_crystal_size_mid 0.18
_exptl_crystal_size_min 0.16
_refine_diff_density_max 0.200
_refine_diff_density_min -0.199
_refine_diff_density_rms 0.047
_refine_ls_extinction_method none
_refine_ls_goodness_of_fit_ref 0.989
_refine_ls_hydrogen_treatment constr
_refine_ls_matrix_type full
_refine_ls_number_parameters 228
_refine_ls_number_reflns 3861
_refine_ls_number_restraints 0
_refine_ls_restrained_S_all 0.989
_refine_ls_R_factor_all 0.0708
_refine_ls_R_factor_gt 0.0421
_refine_ls_shift/su_max 0.000
_refine_ls_shift/su_mean 0.000
_refine_ls_structure_factor_coef Fsqd
_refine_ls_weighting_details 'w=1/[\s^2^(Fo^2^)+(0.0618P)^2^] where P=(Fo^2^+2Fc^2^)/3'
_refine_ls_weighting_scheme calc
_refine_ls_wR_factor_gt 0.1013
_refine_ls_wR_factor_ref 0.1112
_reflns_Friedel_coverage 0.000
_reflns_number_gt 2652
_reflns_number_total 3861
_reflns_threshold_expression 'I > 2\s(I)'
_cod_data_source_file d3cy01702h3.cif
_cod_data_source_block 1d
_cod_depositor_comments 'Adding full bibliography for 1571020--1571024.cif.'
_cod_original_sg_symbol_H-M 'P 21/c'
_cod_database_code 1571023
_shelx_space_group_comment
;
The symmetry employed for this shelxl refinement is uniquely defined
by the following loop, which should always be used as a source of
symmetry information in preference to the above space-group names.
They are only intended as comments.
;
_shelxl_version_number 2014-3

loop_
_space_group_symop_operation_xyz
'x, y, z'
'-x, y+1/2, -z+1/2'
'-x, -y, -z'
'x, -y-1/2, z-1/2'

loop_
_atom_site_label
_atom_site_type_symbol
_atom_site_fract_x
_atom_site_fract_y
_atom_site_fract_z
_atom_site_U_iso_or_equiv
_atom_site_adp_type
_atom_site_occupancy
_atom_site_site_symmetry_order
_atom_site_calc_flag
_atom_site_refinement_flags_posn
_atom_site_refinement_flags_adp
_atom_site_refinement_flags_occupancy
_atom_site_disorder_assembly
_atom_site_disorder_group
O1 O 0.28423(8) 0.11951(8) 0.48204(6) 0.0408(3) Uani 1 1 d . . . . .
O2 O 0.28146(8) 0.00615(9) 0.60555(6) 0.0469(3) Uani 1 1 d . . . . .
N1 N 0.35444(9) 0.24058(10) 0.36044(7) 0.0362(3) Uani 1 1 d . . . . .
N2 N 0.62024(9) 0.27778(10) 0.19525(8) 0.0394(3) Uani 1 1 d . . . . .
B1 B 0.25169(13) 0.23111(15) 0.42541(11) 0.0380(4) Uani 1 1 d . . . . .
C1 C 0.25068(11) 0.09394(13) 0.56192(10) 0.0408(4) Uani 1 1 d . . . . .
H1 H 0.1991 0.1468 0.5878 0.049 Uiso 1 1 calc R U . . .
C2 C 0.14818(11) 0.19682(13) 0.36547(9) 0.0398(4) Uani 1 1 d . . . . .
H2 H 0.1357 0.2673 0.3235 0.048 Uiso 1 1 calc R U . . .
C3 C 0.16115(12) 0.08062(14) 0.30772(10) 0.0477(4) Uani 1 1 d . . . . .
H3A H 0.2237 0.0910 0.2686 0.057 Uiso 1 1 calc R U . . .
H3B H 0.1748 0.0091 0.3474 0.057 Uiso 1 1 calc R U . . .
C4 C 0.06381(13) 0.05349(16) 0.24945(11) 0.0533(4) Uani 1 1 d . . . . .
H4A H 0.0540 0.1207 0.2052 0.064 Uiso 1 1 calc R U . . .
H4B H 0.0751 -0.0243 0.2161 0.064 Uiso 1 1 calc R U . . .
C5 C -0.03562(12) 0.04210(15) 0.30678(11) 0.0508(4) Uani 1 1 d . . . . .
H5A H -0.0294 -0.0315 0.3458 0.061 Uiso 1 1 calc R U . . .
H5B H -0.0984 0.0308 0.2673 0.061 Uiso 1 1 calc R U . . .
C6 C -0.05125(12) 0.15654(14) 0.36476(11) 0.0482(4) Uani 1 1 d . . . . .
H6A H -0.0660 0.2285 0.3258 0.058 Uiso 1 1 calc R U . . .
H6B H -0.1133 0.1442 0.4042 0.058 Uiso 1 1 calc R U . . .
C7 C 0.04706(11) 0.18242(14) 0.42206(10) 0.0435(4) Uani 1 1 d . . . . .
H7A H 0.0573 0.1139 0.4651 0.052 Uiso 1 1 calc R U . . .
H7B H 0.0356 0.2589 0.4569 0.052 Uiso 1 1 calc R U . . .
C8 C 0.24457(11) 0.35601(13) 0.48510(9) 0.0395(4) Uani 1 1 d . . . . .
H8 H 0.1951 0.3372 0.5354 0.047 Uiso 1 1 calc R U . . .
C9 C 0.19647(12) 0.46760(12) 0.43511(10) 0.0436(4) Uani 1 1 d . . . . .
H9A H 0.2417 0.4880 0.3831 0.052 Uiso 1 1 calc R U . . .
H9B H 0.1252 0.4452 0.4120 0.052 Uiso 1 1 calc R U . . .
C10 C 0.18700(13) 0.58081(13) 0.49517(10) 0.0482(4) Uani 1 1 d . . . . .
H10A H 0.1586 0.6508 0.4598 0.058 Uiso 1 1 calc R U . . .
H10B H 0.1366 0.5633 0.5442 0.058 Uiso 1 1 calc R U . . .
C11 C 0.29406(14) 0.61596(14) 0.53477(11) 0.0517(4) Uani 1 1 d . . . . .
H11A H 0.2855 0.6881 0.5748 0.062 Uiso 1 1 calc R U . . .
H11B H 0.3429 0.6396 0.4859 0.062 Uiso 1 1 calc R U . . .
C12 C 0.34176(14) 0.50936(13) 0.58754(10) 0.0498(4) Uani 1 1 d . . . . .
H12A H 0.2966 0.4912 0.6400 0.060 Uiso 1 1 calc R U . . .
H12B H 0.4132 0.5328 0.6098 0.060 Uiso 1 1 calc R U . . .
C13 C 0.35050(12) 0.39415(13) 0.52900(10) 0.0439(4) Uani 1 1 d . . . . .
H13A H 0.3770 0.3250 0.5662 0.053 Uiso 1 1 calc R U . . .
H13B H 0.4033 0.4095 0.4814 0.053 Uiso 1 1 calc R U . . .
C14 C 0.44839(11) 0.18589(12) 0.38009(9) 0.0377(3) Uani 1 1 d . . . . .
H14 H 0.4529 0.1383 0.4334 0.045 Uiso 1 1 calc R U . . .
C15 C 0.53685(11) 0.19465(12) 0.32836(9) 0.0381(3) Uani 1 1 d . . . . .
H15 H 0.5999 0.1525 0.3454 0.046 Uiso 1 1 calc R U . . .
C16 C 0.53482(11) 0.26640(12) 0.24939(9) 0.0365(3) Uani 1 1 d . . . . .
C17 C 0.43759(11) 0.32581(12) 0.23011(9) 0.0380(3) Uani 1 1 d . . . . .
H17 H 0.4316 0.3773 0.1788 0.046 Uiso 1 1 calc R U . . .
C18 C 0.35203(12) 0.30970(12) 0.28484(9) 0.0377(3) Uani 1 1 d . . . . .
H18 H 0.2873 0.3492 0.2689 0.045 Uiso 1 1 calc R U . . .
C19 C 0.72460(11) 0.23371(14) 0.22414(10) 0.0459(4) Uani 1 1 d . . . . .
H19A H 0.7539 0.2900 0.2694 0.069 Uiso 1 1 calc R U . . .
H19B H 0.7722 0.2306 0.1725 0.069 Uiso 1 1 calc R U . . .
H19C H 0.7177 0.1510 0.2499 0.069 Uiso 1 1 calc R U . . .
C20 C 0.61715(12) 0.36269(13) 0.11964(10) 0.0453(4) Uani 1 1 d . . . . .
H20A H 0.5561 0.3431 0.0812 0.068 Uiso 1 1 calc R U . . .
H20B H 0.6827 0.3547 0.0851 0.068 Uiso 1 1 calc R U . . .
H20C H 0.6106 0.4474 0.1418 0.068 Uiso 1 1 calc R U . . .

loop_
_atom_site_aniso_label
_atom_site_aniso_U_11
_atom_site_aniso_U_22
_atom_site_aniso_U_33
_atom_site_aniso_U_23
_atom_site_aniso_U_13
_atom_site_aniso_U_12
O1 0.0417(6) 0.0379(6) 0.0430(6) 0.0032(4) 0.0018(4) 0.0013(4)
O2 0.0460(6) 0.0433(6) 0.0512(6) 0.0105(5) -0.0088(5) -0.0024(5)
N1 0.0367(7) 0.0351(6) 0.0369(7) -0.0006(5) -0.0032(5) 0.0019(5)
N2 0.0369(7) 0.0396(7) 0.0418(7) 0.0013(5) -0.0002(5) 0.0005(5)
B1 0.0386(10) 0.0368(9) 0.0385(9) 0.0032(7) 0.0006(7) 0.0003(7)
C1 0.0379(9) 0.0414(8) 0.0432(9) 0.0013(7) -0.0031(7) -0.0043(7)
C2 0.0395(9) 0.0383(8) 0.0415(8) -0.0016(6) -0.0010(6) 0.0015(6)
C3 0.0394(9) 0.0520(9) 0.0516(9) -0.0127(7) 0.0006(7) -0.0004(7)
C4 0.0492(10) 0.0595(10) 0.0514(9) -0.0169(8) -0.0022(8) -0.0031(8)
C5 0.0419(9) 0.0550(10) 0.0554(10) -0.0082(8) -0.0061(7) -0.0032(7)
C6 0.0372(9) 0.0512(9) 0.0560(9) -0.0062(7) -0.0020(7) 0.0001(7)
C7 0.0391(9) 0.0426(8) 0.0486(9) -0.0041(7) 0.0000(7) 0.0008(6)
C8 0.0413(9) 0.0390(8) 0.0383(8) 0.0020(6) 0.0017(6) -0.0017(6)
C9 0.0477(9) 0.0389(8) 0.0441(8) -0.0011(7) 0.0006(7) 0.0025(7)
C10 0.0589(11) 0.0378(8) 0.0480(9) -0.0001(7) 0.0080(7) 0.0032(7)
C11 0.0665(12) 0.0406(9) 0.0480(9) -0.0059(7) 0.0072(8) -0.0060(8)
C12 0.0580(10) 0.0487(9) 0.0426(8) -0.0044(7) 0.0002(7) -0.0090(8)
C13 0.0474(9) 0.0418(8) 0.0423(8) -0.0015(7) -0.0014(7) -0.0039(7)
C14 0.0409(9) 0.0339(7) 0.0382(8) 0.0004(6) -0.0059(7) -0.0001(6)
C15 0.0367(8) 0.0351(8) 0.0424(8) -0.0013(6) -0.0037(7) 0.0017(6)
C16 0.0380(8) 0.0326(7) 0.0388(8) -0.0044(6) -0.0018(6) -0.0019(6)
C17 0.0403(9) 0.0366(8) 0.0370(8) 0.0006(6) -0.0037(6) 0.0006(6)
C18 0.0387(8) 0.0366(8) 0.0378(8) 0.0004(6) -0.0059(6) 0.0030(6)
C19 0.0391(9) 0.0494(9) 0.0491(9) 0.0011(7) 0.0034(7) 0.0050(7)
C20 0.0462(10) 0.0442(8) 0.0456(9) 0.0042(7) 0.0041(7) -0.0007(7)

loop_
_atom_type_symbol
_atom_type_description
_atom_type_scat_dispersion_real
_atom_type_scat_dispersion_imag
_atom_type_scat_source
C C 0.0033 0.0016 'International Tables Vol C Tables 4.2.6.8 and 6.1.1.4'
H H 0.0000 0.0000 'International Tables Vol C Tables 4.2.6.8 and 6.1.1.4'
B B 0.0013 0.0007 'International Tables Vol C Tables 4.2.6.8 and 6.1.1.4'
N N 0.0061 0.0033 'International Tables Vol C Tables 4.2.6.8 and 6.1.1.4'
O O 0.0106 0.0060 'International Tables Vol C Tables 4.2.6.8 and 6.1.1.4'

loop_
_geom_angle_atom_site_label_1
_geom_angle_atom_site_label_2
_geom_angle_atom_site_label_3
_geom_angle
_geom_angle_site_symmetry_1
_geom_angle_site_symmetry_3
_geom_angle_publ_flag
C1 O1 B1 126.06(11) . . ?
C14 N1 C18 115.95(12) . . ?
C14 N1 B1 122.77(11) . . ?
C18 N1 B1 121.20(11) . . ?
C16 N2 C20 120.12(11) . . ?
C16 N2 C19 120.70(12) . . ?
C20 N2 C19 117.05(11) . . ?
O1 B1 C2 109.57(11) . . ?
O1 B1 C8 111.87(12) . . ?
C2 B1 C8 116.57(12) . . ?
O1 B1 N1 99.66(10) . . ?
C2 B1 N1 109.06(11) . . ?
C8 B1 N1 108.74(11) . . ?
O2 C1 O1 123.69(14) . . ?
O2 C1 H1 118.2 . . ?
O1 C1 H1 118.2 . . ?
C3 C2 C7 108.39(11) . . ?
C3 C2 B1 114.21(12) . . ?
C7 C2 B1 112.72(11) . . ?
C3 C2 H2 107.0 . . ?
C7 C2 H2 107.0 . . ?
B1 C2 H2 107.0 . . ?
C4 C3 C2 112.93(13) . . ?
C4 C3 H3A 109.0 . . ?
C2 C3 H3A 109.0 . . ?
C4 C3 H3B 109.0 . . ?
C2 C3 H3B 109.0 . . ?
H3A C3 H3B 107.8 . . ?
C5 C4 C3 110.81(12) . . ?
C5 C4 H4A 109.5 . . ?
C3 C4 H4A 109.5 . . ?
C5 C4 H4B 109.5 . . ?
C3 C4 H4B 109.5 . . ?
H4A C4 H4B 108.1 . . ?
C4 C5 C6 111.16(13) . . ?
C4 C5 H5A 109.4 . . ?
C6 C5 H5A 109.4 . . ?
C4 C5 H5B 109.4 . . ?
C6 C5 H5B 109.4 . . ?
H5A C5 H5B 108.0 . . ?
C7 C6 C5 111.09(13) . . ?
C7 C6 H6A 109.4 . . ?
C5 C6 H6A 109.4 . . ?
C7 C6 H6B 109.4 . . ?
C5 C6 H6B 109.4 . . ?
H6A C6 H6B 108.0 . . ?
C6 C7 C2 112.48(12) . . ?
C6 C7 H7A 109.1 . . ?
C2 C7 H7A 109.1 . . ?
C6 C7 H7B 109.1 . . ?
C2 C7 H7B 109.1 . . ?
H7A C7 H7B 107.8 . . ?
C13 C8 C9 109.35(12) . . ?
C13 C8 B1 114.00(12) . . ?
C9 C8 B1 114.33(11) . . ?
C13 C8 H8 106.2 . . ?
C9 C8 H8 106.2 . . ?
B1 C8 H8 106.2 . . ?
C10 C9 C8 112.29(12) . . ?
C10 C9 H9A 109.1 . . ?
C8 C9 H9A 109.1 . . ?
C10 C9 H9B 109.1 . . ?
C8 C9 H9B 109.1 . . ?
H9A C9 H9B 107.9 . . ?
C11 C10 C9 111.00(13) . . ?
C11 C10 H10A 109.4 . . ?
C9 C10 H10A 109.4 . . ?
C11 C10 H10B 109.4 . . ?
C9 C10 H10B 109.4 . . ?
H10A C10 H10B 108.0 . . ?
C10 C11 C12 110.96(13) . . ?
C10 C11 H11A 109.4 . . ?
C12 C11 H11A 109.4 . . ?
C10 C11 H11B 109.4 . . ?
C12 C11 H11B 109.4 . . ?
H11A C11 H11B 108.0 . . ?
C11 C12 C13 110.82(12) . . ?
C11 C12 H12A 109.5 . . ?
C13 C12 H12A 109.5 . . ?
C11 C12 H12B 109.5 . . ?
C13 C12 H12B 109.5 . . ?
H12A C12 H12B 108.1 . . ?
C12 C13 C8 113.41(13) . . ?
C12 C13 H13A 108.9 . . ?
C8 C13 H13A 108.9 . . ?
C12 C13 H13B 108.9 . . ?
C8 C13 H13B 108.9 . . ?
H13A C13 H13B 107.7 . . ?
N1 C14 C15 124.29(13) . . ?
N1 C14 H14 117.9 . . ?
C15 C14 H14 117.9 . . ?
C14 C15 C16 120.03(13) . . ?
C14 C15 H15 120.0 . . ?
C16 C15 H15 120.0 . . ?
N2 C16 C17 121.86(13) . . ?
N2 C16 C15 122.50(13) . . ?
C17 C16 C15 115.63(13) . . ?
C18 C17 C16 120.39(13) . . ?
C18 C17 H17 119.8 . . ?
C16 C17 H17 119.8 . . ?
N1 C18 C17 123.67(13) . . ?
N1 C18 H18 118.2 . . ?
C17 C18 H18 118.2 . . ?
N2 C19 H19A 109.5 . . ?
N2 C19 H19B 109.5 . . ?
H19A C19 H19B 109.5 . . ?
N2 C19 H19C 109.5 . . ?
H19A C19 H19C 109.5 . . ?
H19B C19 H19C 109.5 . . ?
N2 C20 H20A 109.5 . . ?
N2 C20 H20B 109.5 . . ?
H20A C20 H20B 109.5 . . ?
N2 C20 H20C 109.5 . . ?
H20A C20 H20C 109.5 . . ?
H20B C20 H20C 109.5 . . ?

loop_
_geom_bond_atom_site_label_1
_geom_bond_atom_site_label_2
_geom_bond_distance
_geom_bond_site_symmetry_2
_geom_bond_publ_flag
O1 C1 1.2967(16) . ?
O1 B1 1.5302(18) . ?
O2 C1 1.2151(16) . ?
N1 C14 1.3539(17) . ?
N1 C18 1.3541(17) . ?
N1 B1 1.6248(18) . ?
N2 C16 1.3548(17) . ?
N2 C20 1.4561(18) . ?
N2 C19 1.4607(18) . ?
B1 C2 1.619(2) . ?
B1 C8 1.624(2) . ?
C1 H1 0.9500 . ?
C2 C3 1.5357(19) . ?
C2 C7 1.5401(19) . ?
C2 H2 1.0000 . ?
C3 C4 1.527(2) . ?
C3 H3A 0.9900 . ?
C3 H3B 0.9900 . ?
C4 C5 1.526(2) . ?
C4 H4A 0.9900 . ?
C4 H4B 0.9900 . ?
C5 C6 1.526(2) . ?
C5 H5A 0.9900 . ?
C5 H5B 0.9900 . ?
C6 C7 1.526(2) . ?
C6 H6A 0.9900 . ?
C6 H6B 0.9900 . ?
C7 H7A 0.9900 . ?
C7 H7B 0.9900 . ?
C8 C13 1.539(2) . ?
C8 C9 1.5432(19) . ?
C8 H8 1.0000 . ?
C9 C10 1.525(2) . ?
C9 H9A 0.9900 . ?
C9 H9B 0.9900 . ?
C10 C11 1.517(2) . ?
C10 H10A 0.9900 . ?
C10 H10B 0.9900 . ?
C11 C12 1.520(2) . ?
C11 H11A 0.9900 . ?
C11 H11B 0.9900 . ?
C12 C13 1.528(2) . ?
C12 H12A 0.9900 . ?
C12 H12B 0.9900 . ?
C13 H13A 0.9900 . ?
C13 H13B 0.9900 . ?
C14 C15 1.3625(19) . ?
C14 H14 0.9500 . ?
C15 C16 1.4117(19) . ?
C15 H15 0.9500 . ?
C16 C17 1.4114(19) . ?
C17 C18 1.3671(19) . ?
C17 H17 0.9500 . ?
C18 H18 0.9500 . ?
C19 H19A 0.9800 . ?
C19 H19B 0.9800 . ?
C19 H19C 0.9800 . ?
C20 H20A 0.9800 . ?
C20 H20B 0.9800 . ?
C20 H20C 0.9800 . ?
